data_1576643
loop_
_publ_author_name
'Zhang, Xiao-Ting'
'Chen, Cun-Mao'
'Huang, Qi-Ming'
'Pan, Chun-Yang'

_publ_section_title
;
 Pyridylamine templated borate-derived Co nanoparticles anchored on
 N-doped carbon for enhanced oxygen reduction reaction in Al-air
 batteries.
;
_journal_issue 12
_journal_name_full Nanoscale
_journal_page_first 6425
_journal_page_last 6433
_journal_paper_doi 10.1039/d5nr05081b
_journal_volume 18
_journal_year 2026
_chemical_formula_moiety 'C18 H24 Co N6, 2(B5 H4 O10)'
_chemical_formula_sum 'C18 H32 B10 Co N6 O20'
_chemical_formula_weight 819.52
_space_group_crystal_system triclinic
_space_group_IT_number 2
_space_group_name_Hall '-P 1'
_space_group_name_H-M_alt 'P -1'
_atom_sites_solution_hydrogens mixed
_atom_sites_solution_primary iterative
_audit_creation_date 2025-07-03
_audit_creation_method
;
Olex2 1.2
(compiled 2018.05.29 svn.r3508 for OlexSys, GUI svn.r5506)
;
_audit_update_record
;
2025-07-07 deposited with the CCDC.	2026-01-30 downloaded from the CCDC.
;
_cell_angle_alpha 73.016(3)
_cell_angle_beta 76.158(3)
_cell_angle_gamma 78.491(3)
_cell_formula_units_Z 2
_cell_length_a 9.4975(9)
_cell_length_b 11.2097(11)
_cell_length_c 17.3553(18)
_cell_measurement_reflns_used 4327
_cell_measurement_temperature 150(2)
_cell_measurement_theta_max 22.82
_cell_measurement_theta_min 2.50
_cell_volume 1699.0(3)
_computing_cell_refinement 'SAINT V8.40B (?, 2016)'
_computing_data_reduction 'SAINT V8.40B (?, 2016)'
_computing_molecular_graphics 'Olex2 (Dolomanov et al., 2009)'
_computing_publication_material 'Olex2 (Dolomanov et al., 2009)'
_computing_structure_refinement 'ShelXL (Sheldrick, 2015)'
_computing_structure_solution 'olex2.solve (Bourhis et al., 2015)'
_diffrn_ambient_temperature 150.15
_diffrn_measured_fraction_theta_full 0.994
_diffrn_measured_fraction_theta_max 0.994
_diffrn_measurement_device_type 'Bruker APEX-II CCD'
_diffrn_measurement_method '\f and \w scans'
_diffrn_radiation_type MoK\a
_diffrn_radiation_wavelength 0.71073
_diffrn_reflns_av_R_equivalents 0.0886
_diffrn_reflns_av_unetI/netI 0.1112
_diffrn_reflns_Laue_measured_fraction_full 0.994
_diffrn_reflns_Laue_measured_fraction_max 0.994
_diffrn_reflns_limit_h_max 11
_diffrn_reflns_limit_h_min -10
_diffrn_reflns_limit_k_max 12
_diffrn_reflns_limit_k_min -13
_diffrn_reflns_limit_l_max 20
_diffrn_reflns_limit_l_min -20
_diffrn_reflns_number 22125
_diffrn_reflns_point_group_measured_fraction_full 0.994
_diffrn_reflns_point_group_measured_fraction_max 0.994
_diffrn_reflns_theta_full 25.092
_diffrn_reflns_theta_max 25.092
_diffrn_reflns_theta_min 2.230
_diffrn_standards_number 0
_exptl_absorpt_coefficient_mu 0.597
_exptl_absorpt_correction_T_max 0.7452
_exptl_absorpt_correction_T_min 0.4840
_exptl_absorpt_correction_type multi-scan
_exptl_absorpt_process_details
;
SADABS-2016/2 (Bruker,2016/2) was used for absorption correction.
wR2(int) was 0.0953 before and 0.0755 after correction.
The Ratio of minimum to maximum transmission is 0.6495.
The \l/2 correction factor is Not present.
;
_exptl_crystal_colour 'clear orangish orange'
_exptl_crystal_colour_lustre clear
_exptl_crystal_colour_modifier orangish
_exptl_crystal_colour_primary orange
_exptl_crystal_density_diffrn 1.602
_exptl_crystal_description plate
_exptl_crystal_F_000 838
_exptl_crystal_size_max 0.3
_exptl_crystal_size_mid 0.25
_exptl_crystal_size_min 0.18
_refine_diff_density_max 0.396
_refine_diff_density_min -0.500
_refine_diff_density_rms 0.074
_refine_ls_extinction_method none
_refine_ls_goodness_of_fit_ref 1.010
_refine_ls_hydrogen_treatment mixed
_refine_ls_matrix_type full
_refine_ls_number_parameters 507
_refine_ls_number_reflns 6008
_refine_ls_number_restraints 3
_refine_ls_restrained_S_all 1.010
_refine_ls_R_factor_all 0.1522
_refine_ls_R_factor_gt 0.0689
_refine_ls_shift/su_max 0.001
_refine_ls_shift/su_mean 0.000
_refine_ls_structure_factor_coef Fsqd
_refine_ls_weighting_details 'w=1/[\s^2^(Fo^2^)+(0.0557P)^2^+2.4724P] where P=(Fo^2^+2Fc^2^)/3'
_refine_ls_weighting_scheme calc
_refine_ls_wR_factor_gt 0.1316
_refine_ls_wR_factor_ref 0.1650
_reflns_Friedel_coverage 0.000
_reflns_number_gt 3217
_reflns_number_total 6008
_reflns_threshold_expression 'I > 2\s(I)'
_cod_data_source_file d5nr05081b2.cif
_cod_data_source_block 55-1
_cod_depositor_comments 'Adding full bibliography for 1576643--1576644.cif.'
_cod_database_code 1576643
_shelx_shelxl_version_number 2018/3
_shelx_space_group_comment
;
The symmetry employed for this shelxl refinement is uniquely defined
by the following loop, which should always be used as a source of
symmetry information in preference to the above space-group names.
They are only intended as comments.
;
_shelx_estimated_absorpt_t_max 0.900
_shelx_estimated_absorpt_t_min 0.841
_olex2_refinement_description
;
1. Fixed Uiso
 At 1.2 times of:
  All C(H) groups, All C(H,H) groups, All N(H,H) groups
 At 1.5 times of:
  All O(H) groups
2. Restrained distances
 H18-H18_$1
 2.1 with sigma of 0.01
 H3C-H3C_$2
 2.1 with sigma of 0.001
 H2B-O1
 2.1 with sigma of 0.001
3.a Secondary CH2 refined with riding coordinates:
 N2(H2A,H2B), N3(H3A,H3B), N6(H6A,H6B), C6(H6C,H6D), C12(H12A,H12B), C18(H18A,
 H18B)
3.b Aromatic/amide H refined with riding coordinates:
 C1(H1), C2(H2), C3(H3), C4(H4), C7(H7), C8(H8), C9(H9), C10(H10), C13(H13),
 C14(H14), C15(H15), C16(H16)
3.c Idealised tetrahedral OH refined as rotating group:
 O1(H1A), O3(H3C), O8(H8A), O10(H10A), O11(H11), O13(H13A), O18(H18)
;
_olex2_submission_special_instructions 'No special instructions were received'

loop_
_space_group_symop_operation_xyz
'x, y, z'
'-x, -y, -z'

loop_
_atom_site_label
_atom_site_type_symbol
_atom_site_fract_x
_atom_site_fract_y
_atom_site_fract_z
_atom_site_U_iso_or_equiv
_atom_site_adp_type
_atom_site_occupancy
_atom_site_site_symmetry_order
_atom_site_calc_flag
_atom_site_refinement_flags_posn
_atom_site_refinement_flags_adp
_atom_site_refinement_flags_occupancy
_atom_site_disorder_assembly
_atom_site_disorder_group
Co1 Co 0.36453(8) 0.80274(7) 0.25279(5) 0.0438(3) Uani 1 1 d . . . . .
N1 N 0.5180(4) 0.6332(4) 0.2524(3) 0.0457(12) Uani 1 1 d . . . . .
N2 N 0.3588(5) 0.7194(4) 0.3823(2) 0.0531(13) Uani 1 1 d . . . . .
H2A H 0.346508 0.780886 0.408860 0.064 Uiso 1 1 calc R . . . .
H2B H 0.282327 0.674369 0.404061 0.064 Uiso 1 1 calc DR . . . .
N3 N 0.1902(5) 0.9480(4) 0.2767(3) 0.0533(13) Uani 1 1 d . . . . .
H3A H 0.200135 0.971460 0.320862 0.064 Uiso 1 1 calc R . . . .
H3B H 0.196555 1.016360 0.232706 0.064 Uiso 1 1 calc R . . . .
N4 N 0.1782(5) 0.7260(4) 0.2472(3) 0.0519(13) Uani 1 1 d . . . . .
N5 N 0.5225(5) 0.9287(4) 0.2409(3) 0.0472(12) Uani 1 1 d . . . . .
N6 N 0.4233(5) 0.8761(4) 0.1225(3) 0.0527(13) Uani 1 1 d . . . . .
H6A H 0.420625 0.816909 0.096694 0.063 Uiso 1 1 calc R . . . .
H6B H 0.358237 0.944819 0.105381 0.063 Uiso 1 1 calc R . . . .
C1 C 0.5701(6) 0.5777(6) 0.1907(4) 0.0531(16) Uani 1 1 d . . . . .
H1 H 0.548529 0.621620 0.138137 0.064 Uiso 1 1 calc R . . . .
C2 C 0.6525(6) 0.4614(6) 0.1990(4) 0.0620(18) Uani 1 1 d . . . . .
H2 H 0.688098 0.426097 0.153321 0.074 Uiso 1 1 calc R . . . .
C3 C 0.6826(7) 0.3971(6) 0.2749(5) 0.0674(19) Uani 1 1 d . . . . .
H3 H 0.737726 0.315284 0.282940 0.081 Uiso 1 1 calc R . . . .
C4 C 0.6323(7) 0.4520(6) 0.3391(4) 0.0621(18) Uani 1 1 d . . . . .
H4 H 0.652863 0.409127 0.392025 0.075 Uiso 1 1 calc R . . . .
C5 C 0.5511(6) 0.5708(5) 0.3260(4) 0.0482(15) Uani 1 1 d . . . . .
C6 C 0.4966(7) 0.6367(6) 0.3929(4) 0.0630(18) Uani 1 1 d . . . . .
H6C H 0.481785 0.573517 0.446558 0.076 Uiso 1 1 calc R . . . .
H6D H 0.570988 0.687154 0.393075 0.076 Uiso 1 1 calc R . . . .
C7 C 0.5433(6) 0.9752(6) 0.2998(4) 0.0529(16) Uani 1 1 d . . . . .
H7 H 0.488309 0.949550 0.353794 0.063 Uiso 1 1 calc R . . . .
C8 C 0.6399(7) 1.0573(6) 0.2850(4) 0.0605(17) Uani 1 1 d . . . . .
H8 H 0.653134 1.087578 0.328189 0.073 Uiso 1 1 calc R . . . .
C9 C 0.7184(7) 1.0962(6) 0.2065(5) 0.0610(17) Uani 1 1 d . . . . .
H9 H 0.786541 1.153745 0.194740 0.073 Uiso 1 1 calc R . . . .
C10 C 0.6970(6) 1.0510(6) 0.1456(4) 0.0557(16) Uani 1 1 d . . . . .
H10 H 0.749552 1.077226 0.091054 0.067 Uiso 1 1 calc R . . . .
C11 C 0.5984(6) 0.9670(5) 0.1644(4) 0.0449(14) Uani 1 1 d . . . . .
C12 C 0.5728(6) 0.9116(6) 0.1013(4) 0.0590(17) Uani 1 1 d . . . . .
H12A H 0.585559 0.973691 0.047062 0.071 Uiso 1 1 calc R . . . .
H12B H 0.645928 0.836152 0.097292 0.071 Uiso 1 1 calc R . . . .
C13 C 0.1822(7) 0.6210(6) 0.2239(4) 0.071(2) Uani 1 1 d . . . . .
H13 H 0.274690 0.572278 0.211607 0.085 Uiso 1 1 calc R . . . .
C14 C 0.0601(8) 0.5804(7) 0.2169(5) 0.085(2) Uani 1 1 d . . . . .
H14 H 0.066525 0.505827 0.200083 0.102 Uiso 1 1 calc R . . . .
C15 C -0.0707(8) 0.6518(7) 0.2352(5) 0.091(3) Uani 1 1 d . . . . .
H15 H -0.157850 0.627529 0.230437 0.110 Uiso 1 1 calc R . . . .
C16 C -0.0785(7) 0.7579(6) 0.2604(5) 0.072(2) Uani 1 1 d . . . . .
H16 H -0.170563 0.806436 0.273969 0.086 Uiso 1 1 calc R . . . .
C17 C 0.0485(6) 0.7936(5) 0.2658(3) 0.0490(15) Uani 1 1 d . . . . .
C18 C 0.0457(6) 0.9084(6) 0.2928(4) 0.0591(17) Uani 1 1 d . . . . .
H18A H -0.020597 0.978074 0.264177 0.071 Uiso 1 1 calc R . . . .
H18B H 0.005070 0.892126 0.352441 0.071 Uiso 1 1 calc R . . . .
O1 O 0.1926(4) 0.5225(3) 0.4929(3) 0.0713(13) Uani 1 1 d D . . . .
H1A H 0.113225 0.535214 0.525229 0.107 Uiso 1 1 calc GR . . . .
O2 O 0.3400(4) 0.3354(4) 0.4745(3) 0.0616(12) Uani 1 1 d . . . . .
O3 O 0.4851(4) 0.1381(4) 0.4817(3) 0.0708(13) Uani 1 1 d . . . . .
H3C H 0.472715 0.078881 0.524368 0.106 Uiso 1 1 calc DGR . . . .
O4 O 0.0911(4) 0.3661(3) 0.4643(2) 0.0469(10) Uani 1 1 d . . . . .
O5 O 0.2413(4) 0.1637(3) 0.4656(2) 0.0498(10) Uani 1 1 d . . . . .
O6 O -0.0199(4) 0.1811(3) 0.5051(2) 0.0502(10) Uani 1 1 d . . . . .
O7 O 0.0955(4) 0.2556(3) 0.3630(2) 0.0461(9) Uani 1 1 d . . . . .
O8 O -0.2113(4) 0.0649(4) 0.5408(2) 0.0572(11) Uani 1 1 d . . . . .
H8A H -0.220413 0.000377 0.528169 0.086 Uiso 1 1 calc GR . . . .
O9 O -0.1091(4) 0.1429(3) 0.3997(2) 0.0477(10) Uani 1 1 d . . . . .
O10 O -0.0057(4) 0.2151(4) 0.2620(2) 0.0496(10) Uani 1 1 d . . . . .
H10A H 0.066728 0.248399 0.231537 0.074 Uiso 1 1 calc GR . . . .
O11 O 0.3526(4) 0.3190(4) 0.2455(2) 0.0618(12) Uani 1 1 d . . . . .
H11 H 0.273911 0.299249 0.276978 0.093 Uiso 1 1 calc GR . . . .
O12 O 0.4782(4) 0.3297(4) 0.1104(2) 0.0509(10) Uani 1 1 d . . . . .
O13 O 0.6105(4) 0.3217(4) -0.0235(2) 0.0601(11) Uani 1 1 d . . . . .
H13A H 0.668427 0.356670 -0.010415 0.090 Uiso 1 1 calc GR . . . .
O14 O 0.2326(4) 0.2866(4) 0.1498(2) 0.0517(10) Uani 1 1 d . . . . .
O15 O 0.3687(4) 0.2878(4) 0.0136(2) 0.0591(11) Uani 1 1 d . . . . .
O16 O 0.2115(4) 0.1320(4) 0.0853(2) 0.0552(11) Uani 1 1 d . . . . .
O17 O 0.1080(4) 0.3507(4) 0.0365(2) 0.0590(11) Uani 1 1 d . . . . .
O18 O 0.1133(5) -0.0277(5) 0.0673(3) 0.0882(15) Uani 1 1 d . . . . .
H18 H 0.037199 -0.039394 0.055546 0.132 Uiso 1 1 calc DGR . . . .
O19 O -0.0015(4) 0.1837(5) 0.0271(3) 0.0756(14) Uani 1 1 d . . . . .
O20 O -0.1225(5) 0.3892(6) -0.0035(3) 0.0782(15) Uani 1 1 d . . . . .
H20 H -0.113(8) 0.470(7) -0.017(5) 0.10(3) Uiso 1 1 d . . . . .
B1 B 0.2044(7) 0.4079(7) 0.4771(4) 0.0516(18) Uani 1 1 d . . . . .
B2 B 0.3541(8) 0.2126(7) 0.4728(4) 0.0517(18) Uani 1 1 d . . . . .
B3 B 0.1010(7) 0.2426(6) 0.4493(4) 0.0437(16) Uani 1 1 d . . . . .
B4 B -0.1114(7) 0.1287(6) 0.4814(4) 0.0422(16) Uani 1 1 d . . . . .
B5 B -0.0047(7) 0.2062(6) 0.3419(4) 0.0423(16) Uani 1 1 d . . . . .
B6 B 0.3522(7) 0.3110(6) 0.1695(4) 0.0459(17) Uani 1 1 d . . . . .
B7 B 0.4859(7) 0.3140(6) 0.0345(4) 0.0460(17) Uani 1 1 d . . . . .
B8 B 0.2336(7) 0.2631(7) 0.0711(4) 0.0518(19) Uani 1 1 d . . . . .
B9 B 0.1086(8) 0.0978(9) 0.0602(4) 0.061(2) Uani 1 1 d . . . . .
B10 B -0.0013(8) 0.3087(9) 0.0201(4) 0.065(2) Uani 1 1 d . . . . .

loop_
_atom_site_aniso_label
_atom_site_aniso_U_11
_atom_site_aniso_U_22
_atom_site_aniso_U_33
_atom_site_aniso_U_23
_atom_site_aniso_U_13
_atom_site_aniso_U_12
Co1 0.0374(4) 0.0489(5) 0.0468(5) -0.0117(4) -0.0160(4) -0.0011(3)
N1 0.039(3) 0.053(3) 0.048(3) -0.017(3) -0.016(2) 0.001(2)
N2 0.061(3) 0.047(3) 0.049(3) -0.013(2) -0.010(2) -0.001(2)
N3 0.050(3) 0.054(3) 0.061(3) -0.016(3) -0.025(2) 0.000(2)
N4 0.040(3) 0.047(3) 0.073(4) -0.022(3) -0.018(3) 0.003(2)
N5 0.046(3) 0.053(3) 0.042(3) -0.010(2) -0.009(2) -0.006(2)
N6 0.060(3) 0.055(3) 0.050(3) -0.011(2) -0.025(2) -0.009(2)
C1 0.049(4) 0.062(4) 0.053(4) -0.017(3) -0.023(3) 0.002(3)
C2 0.043(4) 0.075(5) 0.080(5) -0.037(4) -0.022(3) 0.004(3)
C3 0.054(4) 0.052(4) 0.103(6) -0.032(4) -0.028(4) 0.010(3)
C4 0.059(4) 0.054(4) 0.071(5) -0.009(4) -0.035(4) 0.010(3)
C5 0.043(3) 0.056(4) 0.051(4) -0.017(3) -0.020(3) -0.002(3)
C6 0.075(5) 0.069(4) 0.043(4) -0.009(3) -0.025(3) 0.003(4)
C7 0.057(4) 0.062(4) 0.044(4) -0.018(3) -0.015(3) -0.007(3)
C8 0.063(4) 0.061(4) 0.068(5) -0.026(4) -0.018(4) -0.014(4)
C9 0.053(4) 0.050(4) 0.084(5) -0.018(4) -0.015(4) -0.011(3)
C10 0.047(4) 0.057(4) 0.058(4) -0.002(3) -0.014(3) -0.010(3)
C11 0.041(3) 0.048(4) 0.046(4) -0.012(3) -0.014(3) -0.001(3)
C12 0.052(4) 0.081(5) 0.045(4) -0.011(3) -0.007(3) -0.020(3)
C13 0.048(4) 0.065(5) 0.106(6) -0.040(4) -0.014(4) -0.001(3)
C14 0.063(5) 0.058(5) 0.150(8) -0.048(5) -0.026(5) -0.009(4)
C15 0.055(5) 0.074(5) 0.160(8) -0.039(5) -0.030(5) -0.018(4)
C16 0.036(4) 0.060(5) 0.120(6) -0.025(4) -0.018(4) -0.001(3)
C17 0.047(4) 0.049(4) 0.049(4) -0.006(3) -0.020(3) 0.000(3)
C18 0.044(4) 0.070(4) 0.066(4) -0.025(4) -0.020(3) 0.007(3)
O1 0.057(3) 0.066(3) 0.105(4) -0.044(3) -0.010(3) -0.014(2)
O2 0.045(3) 0.061(3) 0.096(3) -0.036(2) -0.024(2) -0.009(2)
O3 0.052(3) 0.072(3) 0.088(3) -0.009(3) -0.036(2) 0.002(2)
O4 0.044(2) 0.047(2) 0.058(3) -0.019(2) -0.0211(19) -0.0050(18)
O5 0.043(2) 0.044(2) 0.069(3) -0.015(2) -0.026(2) -0.0014(18)
O6 0.051(2) 0.057(2) 0.049(2) -0.013(2) -0.014(2) -0.017(2)
O7 0.042(2) 0.054(2) 0.048(2) -0.0130(19) -0.0135(18) -0.0139(18)
O8 0.064(3) 0.056(3) 0.057(3) -0.025(2) 0.001(2) -0.019(2)
O9 0.042(2) 0.062(3) 0.047(2) -0.016(2) -0.0135(19) -0.018(2)
O10 0.043(2) 0.066(3) 0.046(2) -0.019(2) -0.0154(18) -0.010(2)
O11 0.048(3) 0.100(3) 0.050(3) -0.029(3) -0.017(2) -0.018(2)
O12 0.036(2) 0.077(3) 0.047(2) -0.020(2) -0.013(2) -0.011(2)
O13 0.036(2) 0.099(3) 0.050(3) -0.020(2) -0.009(2) -0.019(2)
O14 0.036(2) 0.086(3) 0.041(2) -0.018(2) -0.0157(18) -0.015(2)
O15 0.034(2) 0.111(3) 0.041(2) -0.021(2) -0.0115(19) -0.021(2)
O16 0.040(2) 0.077(3) 0.058(3) -0.020(2) -0.024(2) -0.008(2)
O17 0.039(2) 0.082(3) 0.062(3) -0.010(2) -0.027(2) -0.014(2)
O18 0.088(4) 0.100(4) 0.092(4) -0.018(3) -0.031(3) -0.043(3)
O19 0.056(3) 0.097(4) 0.079(3) 0.010(3) -0.041(2) -0.038(3)
O20 0.042(3) 0.106(4) 0.084(4) 0.006(3) -0.039(2) -0.018(3)
B1 0.042(4) 0.061(5) 0.057(5) -0.021(4) -0.009(4) -0.011(4)
B2 0.053(5) 0.052(5) 0.059(5) -0.017(4) -0.027(4) -0.007(4)
B3 0.044(4) 0.045(4) 0.050(4) -0.017(3) -0.018(3) -0.005(3)
B4 0.039(4) 0.034(4) 0.053(5) -0.014(3) -0.005(3) -0.003(3)
B5 0.037(4) 0.041(4) 0.055(5) -0.021(3) -0.012(3) -0.001(3)
B6 0.045(4) 0.047(4) 0.049(4) -0.013(3) -0.021(4) -0.001(3)
B7 0.043(4) 0.057(5) 0.041(4) -0.010(3) -0.015(4) -0.008(3)
B8 0.032(4) 0.083(6) 0.044(4) -0.016(4) -0.011(3) -0.012(4)
B9 0.051(5) 0.085(6) 0.051(5) -0.005(4) -0.017(4) -0.026(4)
B10 0.041(4) 0.103(7) 0.048(5) 0.009(4) -0.024(4) -0.030(4)

loop_
_atom_type_symbol
_atom_type_description
_atom_type_scat_dispersion_real
_atom_type_scat_dispersion_imag
_atom_type_scat_source
C C 0.0033 0.0016 'International Tables Vol C Tables 4.2.6.8 and 6.1.1.4'
H H 0.0000 0.0000 'International Tables Vol C Tables 4.2.6.8 and 6.1.1.4'
B B 0.0013 0.0007 'International Tables Vol C Tables 4.2.6.8 and 6.1.1.4'
Co Co 0.3494 0.9721 'International Tables Vol C Tables 4.2.6.8 and 6.1.1.4'
N N 0.0061 0.0033 'International Tables Vol C Tables 4.2.6.8 and 6.1.1.4'
O O 0.0106 0.0060 'International Tables Vol C Tables 4.2.6.8 and 6.1.1.4'

loop_
_geom_angle_atom_site_label_1
_geom_angle_atom_site_label_2
_geom_angle_atom_site_label_3
_geom_angle
_geom_angle_site_symmetry_1
_geom_angle_site_symmetry_3
_geom_angle_publ_flag
N1 Co1 N2 77.98(17) . . ?
N1 Co1 N5 97.49(16) . . ?
N2 Co1 N5 94.43(17) . . ?
N3 Co1 N1 168.09(18) . . ?
N3 Co1 N2 91.83(18) . . ?
N3 Co1 N4 78.55(17) . . ?
N3 Co1 N5 89.35(17) . . ?
N3 Co1 N6 98.02(18) . . ?
N4 Co1 N1 96.17(17) . . ?
N4 Co1 N2 95.77(17) . . ?
N4 Co1 N5 164.39(17) . . ?
N6 Co1 N1 93.02(18) . . ?
N6 Co1 N2 166.89(17) . . ?
N6 Co1 N4 94.67(17) . . ?
N6 Co1 N5 77.12(17) . . ?
C1 N1 Co1 127.7(4) . . ?
C1 N1 C5 117.5(5) . . ?
C5 N1 Co1 114.4(4) . . ?
C6 N2 Co1 108.8(3) . . ?
C18 N3 Co1 112.5(3) . . ?
C13 N4 Co1 126.1(4) . . ?
C17 N4 Co1 115.4(4) . . ?
C17 N4 C13 118.5(5) . . ?
C7 N5 Co1 127.2(4) . . ?
C11 N5 Co1 114.2(4) . . ?
C11 N5 C7 118.5(5) . . ?
C12 N6 Co1 109.5(3) . . ?
N1 C1 C2 123.7(6) . . ?
C1 C2 C3 118.4(6) . . ?
C4 C3 C2 119.2(6) . . ?
C3 C4 C5 119.2(6) . . ?
N1 C5 C4 121.9(5) . . ?
N1 C5 C6 116.4(5) . . ?
C4 C5 C6 121.6(5) . . ?
N2 C6 C5 111.3(5) . . ?
N5 C7 C8 122.5(6) . . ?
C7 C8 C9 119.0(6) . . ?
C10 C9 C8 119.2(6) . . ?
C9 C10 C11 119.2(6) . . ?
N5 C11 C10 121.6(5) . . ?
N5 C11 C12 116.5(5) . . ?
C10 C11 C12 121.8(5) . . ?
N6 C12 C11 111.0(5) . . ?
N4 C13 C14 123.5(6) . . ?
C15 C14 C13 116.9(6) . . ?
C14 C15 C16 120.9(6) . . ?
C15 C16 C17 119.2(6) . . ?
N4 C17 C16 120.9(6) . . ?
N4 C17 C18 117.8(5) . . ?
C16 C17 C18 121.2(6) . . ?
N3 C18 C17 113.4(5) . . ?
B2 O2 B1 119.8(5) . . ?
B1 O4 B3 123.4(5) . . ?
B2 O5 B3 122.2(5) . . ?
B4 O6 B3 124.0(5) . . ?
B5 O7 B3 122.2(5) . . ?
B5 O9 B4 118.8(4) . . ?
B7 O12 B6 119.9(5) . . ?
B6 O14 B8 123.4(5) . . ?
B7 O15 B8 123.2(5) . . ?
B9 O16 B8 124.2(5) . . ?
B10 O17 B8 122.5(6) . . ?
B10 O19 B9 117.9(5) . . ?
O1 B1 O2 116.8(5) . . ?
O4 B1 O1 122.7(6) . . ?
O4 B1 O2 120.5(6) . . ?
O2 B2 O3 118.4(5) . . ?
O5 B2 O2 121.3(6) . . ?
O5 B2 O3 120.2(6) . . ?
O4 B3 O5 110.7(4) . . ?
O4 B3 O7 110.7(5) . . ?
O6 B3 O4 107.9(5) . . ?
O6 B3 O5 109.0(5) . . ?
O6 B3 O7 111.1(4) . . ?
O7 B3 O5 107.4(5) . . ?
O6 B4 O8 117.8(6) . . ?
O6 B4 O9 121.4(5) . . ?
O8 B4 O9 120.8(5) . . ?
O7 B5 O9 121.9(5) . . ?
O7 B5 O10 121.8(6) . . ?
O10 B5 O9 116.3(5) . . ?
O11 B6 O12 118.0(5) . . ?
O11 B6 O14 122.1(6) . . ?
O14 B6 O12 119.9(5) . . ?
O13 B7 O12 122.2(5) . . ?
O15 B7 O12 121.2(6) . . ?
O15 B7 O13 116.6(5) . . ?
O14 B8 O16 108.9(5) . . ?
O14 B8 O17 107.3(5) . . ?
O15 B8 O14 111.7(5) . . ?
O15 B8 O16 110.3(5) . . ?
O15 B8 O17 108.9(5) . . ?
O16 B8 O17 109.6(4) . . ?
O16 B9 O18 117.9(6) . . ?
O16 B9 O19 122.4(7) . . ?
O18 B9 O19 119.7(6) . . ?
O17 B10 O19 122.5(6) . . ?
O17 B10 O20 121.7(8) . . ?
O19 B10 O20 115.8(6) . . ?

loop_
_geom_bond_atom_site_label_1
_geom_bond_atom_site_label_2
_geom_bond_distance
_geom_bond_site_symmetry_2
_geom_bond_publ_flag
Co1 N1 2.152(4) . ?
Co1 N2 2.160(4) . ?
Co1 N3 2.135(4) . ?
Co1 N4 2.150(5) . ?
Co1 N5 2.194(5) . ?
Co1 N6 2.143(4) . ?
N1 C1 1.339(7) . ?
N1 C5 1.342(7) . ?
N2 C6 1.462(7) . ?
N3 C18 1.464(7) . ?
N4 C13 1.342(7) . ?
N4 C17 1.332(7) . ?
N5 C7 1.342(7) . ?
N5 C11 1.341(7) . ?
N6 C12 1.483(7) . ?
C1 C2 1.368(8) . ?
C2 C3 1.371(9) . ?
C3 C4 1.370(8) . ?
C4 C5 1.385(8) . ?
C5 C6 1.491(8) . ?
C7 C8 1.357(8) . ?
C8 C9 1.379(8) . ?
C9 C10 1.367(8) . ?
C10 C11 1.377(8) . ?
C11 C12 1.494(7) . ?
C13 C14 1.370(8) . ?
C14 C15 1.359(9) . ?
C15 C16 1.364(9) . ?
C16 C17 1.377(8) . ?
C17 C18 1.486(8) . ?
O1 B1 1.367(8) . ?
O2 B1 1.377(7) . ?
O2 B2 1.364(8) . ?
O3 B2 1.368(7) . ?
O4 B1 1.343(7) . ?
O4 B3 1.462(7) . ?
O5 B2 1.342(7) . ?
O5 B3 1.484(7) . ?
O6 B3 1.457(7) . ?
O6 B4 1.335(7) . ?
O7 B3 1.475(7) . ?
O7 B5 1.358(7) . ?
O8 B4 1.358(7) . ?
O9 B4 1.376(7) . ?
O9 B5 1.372(7) . ?
O10 B5 1.363(7) . ?
O11 B6 1.350(7) . ?
O12 B6 1.384(8) . ?
O12 B7 1.361(7) . ?
O13 B7 1.358(7) . ?
O14 B6 1.359(7) . ?
O14 B8 1.462(7) . ?
O15 B7 1.357(7) . ?
O15 B8 1.444(7) . ?
O16 B8 1.466(8) . ?
O16 B9 1.321(8) . ?
O17 B8 1.510(7) . ?
O17 B10 1.340(8) . ?
O18 B9 1.369(9) . ?
O19 B9 1.383(8) . ?
O19 B10 1.372(9) . ?
O20 B10 1.378(8) . ?

loop_
_geom_hbond_atom_site_label_D
_geom_hbond_atom_site_label_H
_geom_hbond_atom_site_label_A
_geom_hbond_distance_DH
_geom_hbond_distance_HA
_geom_hbond_distance_DA
_geom_hbond_angle_DHA
_geom_hbond_site_symmetry_A
_geom_hbond_publ_flag
N2 H2A O8 0.91 2.20 3.038(6) 151.8 2_566 yes
N2 H2B O1 0.91 2.10 2.9174(15) 148.6 . yes
N3 H3A O8 0.91 2.34 3.182(6) 153.7 2_566 yes
N6 H6B O16 0.91 2.26 3.151(6) 166.4 1_565 yes
O1 H1A O4 0.84 2.03 2.760(5) 145.1 2_566 yes
O8 H8A O5 0.84 1.86 2.671(5) 162.4 2_556 yes
O10 H10A O14 0.84 1.88 2.694(5) 164.1 . yes
O11 H11 O7 0.84 2.01 2.844(5) 173.1 . yes
O13 H13A O20 0.84 2.13 2.909(5) 155.1 1_655 yes
O18 H18 O19 0.84 2.57 3.180(7) 130.7 2 yes
O20 H20 O17 0.88(7) 1.95(7) 2.828(7) 174(7) 2_565 yes
